data_4349706
loop_
_publ_author_name
'Janicki, Rafa\/l'
'Ga\/l\;ezowska, Joanna'
'Mondry, Anna'

_publ_section_title
;
 Stoichiometry of lanthanide(iii) complexes with tripodal aminophosphonic
 ligands -- a new solution to an old problem
;
_journal_issue 7
_journal_name_full 'Inorganic Chemistry Frontiers'
_journal_page_first 1200
_journal_paper_doi 10.1039/C7QI00191F
_journal_volume 4
_journal_year 2017
_chemical_formula_sum 'C21 H74 Gd N19 O24 P4'
_chemical_formula_weight 1258.12
_space_group_IT_number 2
_space_group_name_Hall '-P 1'
_space_group_name_H-M_alt 'P -1'
_symmetry_cell_setting triclinic
_symmetry_space_group_name_H-M 'P -1'
_atom_sites_solution_hydrogens geom
_atom_sites_solution_primary direct
_atom_sites_solution_secondary difmap
_audit_creation_method SHELXL-97
_audit_update_record
;
2017-04-03 deposited with the CCDC.
2017-05-15 downloaded from the CCDC.
;
_cell_angle_alpha 105.710(5)
_cell_angle_beta 94.360(4)
_cell_angle_gamma 90.901(4)
_cell_formula_units_Z 2
_cell_length_a 11.9496(6)
_cell_length_b 14.1528(7)
_cell_length_c 16.1651(9)
_cell_measurement_reflns_used 2320
_cell_measurement_temperature 100(2)
_cell_measurement_theta_max 31.5185
_cell_measurement_theta_min 2.7137
_cell_volume 2622.2(2)
_computing_cell_refinement
;
CrysAlisPro, Agilent Technologies,
Version 1.171.36.21 (release 14-08-2012 CrysAlis171 .NET)
(compiled Sep 14 2012,17:21:16)
;
_computing_data_collection
;
CrysAlisPro, Agilent Technologies,
Version 1.171.36.21 (release 14-08-2012 CrysAlis171 .NET)
(compiled Sep 14 2012,17:21:16)
;
_computing_data_reduction
;
CrysAlisPro, Agilent Technologies,
Version 1.171.36.21 (release 14-08-2012 CrysAlis171 .NET)
(compiled Sep 14 2012,17:21:16)
;
_computing_structure_refinement 'SHELXL-97 (Sheldrick, 1997)'
_computing_structure_solution 'SHELXS-97 (Sheldrick, 1990)'
_diffrn_ambient_temperature 100(2)
_diffrn_detector_area_resol_mean 10.3456
_diffrn_measured_fraction_theta_full 0.9814
_diffrn_measured_fraction_theta_max 0.9871
_diffrn_measurement_device_type 'Xcalibur, Ruby'
_diffrn_radiation_monochromator graphite
_diffrn_radiation_source 'fine-focus sealed tube'
_diffrn_radiation_type 'Mo K\a'
_diffrn_radiation_wavelength 0.7107
_diffrn_reflns_av_R_equivalents 0.0929
_diffrn_reflns_av_sigmaI/netI 0.2448
_diffrn_reflns_limit_h_max 17
_diffrn_reflns_limit_h_min -17
_diffrn_reflns_limit_k_max 19
_diffrn_reflns_limit_k_min -17
_diffrn_reflns_limit_l_max 22
_diffrn_reflns_limit_l_min -23
_diffrn_reflns_number 23976
_diffrn_reflns_theta_full 29.5096
_diffrn_reflns_theta_max 31.59
_diffrn_reflns_theta_min 2.72
_exptl_absorpt_coefficient_mu 1.480
_exptl_absorpt_correction_T_max 0.979
_exptl_absorpt_correction_T_min 0.816
_exptl_absorpt_correction_type 'analytical, from the shape'
_exptl_crystal_colour colourless
_exptl_crystal_density_diffrn 1.593
_exptl_crystal_density_method 'not measured'
_exptl_crystal_description irregular
_exptl_crystal_F_000 1298
_exptl_crystal_size_max 0.2712
_exptl_crystal_size_mid 0.0522
_exptl_crystal_size_min 0.0153
_refine_diff_density_max 1.263
_refine_diff_density_min -1.253
_refine_diff_density_rms 0.243
_refine_ls_extinction_method none
_refine_ls_goodness_of_fit_ref 1.050
_refine_ls_hydrogen_treatment mixed
_refine_ls_matrix_type full
_refine_ls_number_parameters 601
_refine_ls_number_reflns 15463
_refine_ls_number_restraints 6
_refine_ls_restrained_S_all 1.050
_refine_ls_R_factor_all 0.1880
_refine_ls_R_factor_gt 0.1014
_refine_ls_shift/su_max 0.001
_refine_ls_shift/su_mean 0.000
_refine_ls_structure_factor_coef Fsqd
_refine_ls_weighting_details 'calc w=1/[\s^2^(Fo^2^)+(0.0375P)^2^+0.0000P] where P=(Fo^2^+2Fc^2^)/3'
_refine_ls_weighting_scheme calc
_refine_ls_wR_factor_gt 0.1484
_refine_ls_wR_factor_ref 0.1839
_reflns_number_gt 8529
_reflns_number_total 15463
_reflns_threshold_expression >2sigma(I)
_cod_data_source_file c7qi00191f2.cif
_cod_data_source_block gdnp2pya
_cod_original_sg_symbol_H-M P-1
_cod_database_code 4349706

loop_
_symmetry_equiv_pos_as_xyz
'x, y, z'
'-x, -y, -z'

loop_
_atom_site_label
_atom_site_type_symbol
_atom_site_fract_x
_atom_site_fract_y
_atom_site_fract_z
_atom_site_U_iso_or_equiv
_atom_site_adp_type
_atom_site_occupancy
_atom_site_symmetry_multiplicity
_atom_site_calc_flag
_atom_site_refinement_flags
Gd Gd 0.74687(4) 0.76791(3) 0.72553(3) 0.01065(10) Uani 1 1 d .
P12 P 0.57162(19) 0.96216(17) 0.70935(14) 0.0145(5) Uani 1 1 d .
P11 P 0.95554(18) 0.91594(16) 0.66849(14) 0.0134(5) Uani 1 1 d .
O11 O 0.9617(5) 0.9124(4) 0.5748(3) 0.0173(13) Uani 1 1 d .
O12 O 1.0643(5) 0.9536(4) 0.7238(3) 0.0199(14) Uani 1 1 d .
O13 O 0.9142(4) 0.8167(4) 0.6815(4) 0.0175(13) Uani 1 1 d .
O14 O 0.5774(5) 1.0035(4) 0.6322(3) 0.0186(13) Uani 1 1 d .
O15 O 0.5968(4) 0.8526(4) 0.6861(3) 0.0151(13) Uani 1 1 d .
O16 O 0.4607(5) 0.9825(4) 0.7514(4) 0.0203(14) Uani 1 1 d .
C11 C 0.8442(7) 0.9981(6) 0.7078(5) 0.0165(18) Uani 1 1 d .
H11A H 0.8752 1.0648 0.7299 0.020 Uiso 1 1 calc R
H11B H 0.7885 0.9967 0.6605 0.020 Uiso 1 1 calc R
C12 C 0.6824(7) 1.0181(6) 0.7927(5) 0.0176(19) Uani 1 1 d .
H12A H 0.6932 1.0867 0.7945 0.021 Uiso 1 1 calc R
H12B H 0.6594 1.0153 0.8483 0.021 Uiso 1 1 calc R
C13 C 0.8665(7) 0.9931(6) 0.8565(5) 0.0149(17) Uani 1 1 d .
H13A H 0.8697 1.0636 0.8821 0.018 Uiso 1 1 calc R
H13B H 0.9414 0.9732 0.8417 0.018 Uiso 1 1 calc R
C14 C 0.8286(7) 0.9420(6) 0.9211(5) 0.0165(18) Uani 1 1 d .
C15 C 0.8547(7) 0.9824(6) 1.0089(5) 0.021(2) Uani 1 1 d .
H15 H 0.8967 1.0411 1.0290 0.026 Uiso 1 1 calc R
C16 C 0.8183(8) 0.9353(6) 1.0645(5) 0.023(2) Uani 1 1 d .
H16 H 0.8315 0.9635 1.1236 0.027 Uiso 1 1 calc R
C17 C 0.7611(8) 0.8446(7) 1.0340(6) 0.027(2) Uani 1 1 d .
H17 H 0.7368 0.8101 1.0712 0.032 Uiso 1 1 calc R
C18 C 0.7422(8) 0.8086(6) 0.9454(5) 0.022(2) Uani 1 1 d .
H18 H 0.7059 0.7472 0.9239 0.027 Uiso 1 1 calc R
N11 N 0.7717(6) 0.8544(5) 0.8894(4) 0.0153(16) Uani 1 1 d .
N12 N 0.7891(6) 0.9688(5) 0.7777(4) 0.0120(14) Uani 1 1 d .
P21 P 0.52958(18) 0.60749(16) 0.74410(14) 0.0144(5) Uani 1 1 d .
P22 P 0.90293(18) 0.56725(16) 0.75248(14) 0.0136(5) Uani 1 1 d .
O21 O 0.6062(5) 0.6983(4) 0.7828(3) 0.0149(13) Uani 1 1 d .
O22 O 0.4104(4) 0.6334(4) 0.7241(3) 0.0172(13) Uani 1 1 d .
O23 O 0.5341(5) 0.5364(4) 0.7993(3) 0.0163(13) Uani 1 1 d .
O24 O 0.8815(5) 0.6769(4) 0.7806(3) 0.0149(13) Uani 1 1 d .
O25 O 0.9287(4) 0.5227(4) 0.8275(3) 0.0149(13) Uani 1 1 d .
O26 O 0.9946(5) 0.5438(4) 0.6898(3) 0.0185(13) Uani 1 1 d .
C21 C 0.7681(6) 0.5132(6) 0.7025(5) 0.0158(18) Uani 1 1 d .
H21A H 0.7786 0.4474 0.6667 0.019 Uiso 1 1 calc R
H21B H 0.7206 0.5078 0.7471 0.019 Uiso 1 1 calc R
C22 C 0.5857(7) 0.5521(6) 0.6412(5) 0.0182(19) Uani 1 1 d .
H22A H 0.5687 0.4820 0.6240 0.022 Uiso 1 1 calc R
H22B H 0.5509 0.5798 0.5973 0.022 Uiso 1 1 calc R
C23 C 0.7544(7) 0.5441(6) 0.5623(5) 0.0167(18) Uani 1 1 d .
H23A H 0.7269 0.4784 0.5308 0.020 Uiso 1 1 calc R
H23B H 0.8357 0.5439 0.5691 0.020 Uiso 1 1 calc R
C24 C 0.7195(7) 0.6145(6) 0.5116(5) 0.0155(18) Uani 1 1 d .
C25 C 0.6968(7) 0.5806(6) 0.4221(5) 0.0181(19) Uani 1 1 d .
H25 H 0.6973 0.5140 0.3939 0.022 Uiso 1 1 calc R
C26 C 0.6731(7) 0.6508(7) 0.3757(5) 0.022(2) Uani 1 1 d .
H26 H 0.6586 0.6312 0.3161 0.026 Uiso 1 1 calc R
C27 C 0.6717(7) 0.7493(6) 0.4209(5) 0.0187(19) Uani 1 1 d .
H27 H 0.6564 0.7971 0.3923 0.022 Uiso 1 1 calc R
C28 C 0.6939(7) 0.7744(6) 0.5098(5) 0.0176(19) Uani 1 1 d .
H28 H 0.6917 0.8404 0.5396 0.021 Uiso 1 1 calc R
N21 N 0.7102(6) 0.5707(5) 0.6487(4) 0.0148(15) Uani 1 1 d .
N22 N 0.7182(5) 0.7106(5) 0.5559(4) 0.0132(15) Uani 1 1 d .
C10 C 0.7382(7) 1.0249(6) 0.4341(5) 0.0119(17) Uani 1 1 d .
N101 N 0.6433(6) 1.0005(5) 0.4622(4) 0.0172(16) Uani 1 1 d .
H10A H 0.5801 1.0026 0.4336 0.021 Uiso 1 1 calc R
H10B H 0.6450 0.9825 0.5090 0.021 Uiso 1 1 calc R
N102 N 0.7352(6) 1.0523(5) 0.3627(4) 0.0177(16) Uani 1 1 d .
H10C H 0.6719 1.0543 0.3342 0.021 Uiso 1 1 calc R
H10D H 0.7965 1.0682 0.3444 0.021 Uiso 1 1 calc R
N103 N 0.8359(6) 1.0224(5) 0.4782(4) 0.0180(16) Uani 1 1 d .
H10E H 0.8971 1.0387 0.4600 0.022 Uiso 1 1 calc R
H10F H 0.8380 1.0045 0.5251 0.022 Uiso 1 1 calc R
C20 C 1.2392(7) 0.5336(6) 0.8586(5) 0.0138(17) Uani 1 1 d .
N201 N 1.1503(6) 0.5172(5) 0.8992(4) 0.0228(18) Uani 1 1 d .
H20A H 1.0835 0.5243 0.8784 0.027 Uiso 1 1 calc R
H20B H 1.1600 0.4995 0.9461 0.027 Uiso 1 1 calc R
N202 N 1.2242(6) 0.5609(5) 0.7862(4) 0.0192(17) Uani 1 1 d .
H20C H 1.1574 0.5680 0.7654 0.023 Uiso 1 1 calc R
H20D H 1.2813 0.5714 0.7601 0.023 Uiso 1 1 calc R
N203 N 1.3431(6) 0.5241(5) 0.8922(4) 0.0232(18) Uani 1 1 d .
H20E H 1.4005 0.5356 0.8669 0.028 Uiso 1 1 calc R
H20F H 1.3524 0.5064 0.9391 0.028 Uiso 1 1 calc R
C30 C 0.3223(7) 0.7322(6) 0.5393(6) 0.0198(19) Uani 1 1 d .
N301 N 0.4311(5) 0.7541(5) 0.5392(4) 0.0190(16) Uani 1 1 d .
H30A H 0.4775 0.7491 0.5810 0.023 Uiso 1 1 calc R
H30B H 0.4549 0.7732 0.4973 0.023 Uiso 1 1 calc R
N302 N 0.2532(6) 0.7374(5) 0.4712(4) 0.0194(16) Uani 1 1 d .
H30C H 0.1830 0.7215 0.4688 0.023 Uiso 1 1 calc R
H30D H 0.2791 0.7567 0.4301 0.023 Uiso 1 1 calc R
N303 N 0.2832(6) 0.7026(5) 0.6027(4) 0.0204(17) Uani 1 1 d .
H30E H 0.3283 0.6972 0.6451 0.024 Uiso 1 1 calc R
H30F H 0.2127 0.6888 0.6016 0.024 Uiso 1 1 calc R
C40 C 0.9634(7) 0.7056(6) 0.3699(5) 0.0163(18) Uani 1 1 d .
N401 N 0.9457(6) 0.7991(5) 0.4049(4) 0.0205(17) Uani 1 1 d .
H40A H 0.9267 0.8365 0.3725 0.025 Uiso 1 1 calc R
H40B H 0.9531 0.8227 0.4600 0.025 Uiso 1 1 calc R
N402 N 0.9951(6) 0.6457(5) 0.4174(4) 0.0201(17) Uani 1 1 d .
H40C H 1.0046 0.6677 0.4727 0.024 Uiso 1 1 calc R
H40D H 1.0060 0.5849 0.3929 0.024 Uiso 1 1 calc R
N403 N 0.9517(6) 0.6700(5) 0.2851(4) 0.0234(18) Uani 1 1 d .
H40E H 0.9328 0.7077 0.2531 0.028 Uiso 1 1 calc R
H40F H 0.9631 0.6090 0.2618 0.028 Uiso 1 1 calc R
C50 C 0.8608(6) 1.2189(10) 1.1030(6) 0.063(4) Uiso 1 1 d D
N51 N 0.7705(6) 1.2197(9) 1.0472(6) 0.098(4) Uiso 1 1 d D
H51A H 0.7796 1.2312 0.9985 0.118 Uiso 1 1 calc R
H51B H 0.7041 1.2088 1.0605 0.118 Uiso 1 1 calc R
N52 N 0.8477(8) 1.1986(7) 1.1787(5) 0.075(4) Uiso 1 1 d D
H52A H 0.9055 1.1966 1.2132 0.090 Uiso 1 1 calc R
H52B H 0.7815 1.1876 1.1924 0.090 Uiso 1 1 calc R
N53 N 0.9644(6) 1.2361(6) 1.0813(5) 0.040(2) Uiso 1 1 d D
H53A H 1.0223 1.2342 1.1158 0.048 Uiso 1 1 calc R
H53B H 0.9726 1.2490 1.0331 0.048 Uiso 1 1 calc R
OW1 O 1.0433(5) 0.6710(4) 0.5999(3) 0.0174(13) Uani 1 1 d .
OW2 O 0.8564(5) 0.6028(4) 0.9838(3) 0.0209(14) Uani 1 1 d .
OW3 O 0.6267(5) 0.5763(4) 0.9661(3) 0.0243(15) Uani 1 1 d .
OW4 O 1.1189(5) 1.1470(4) 0.7591(4) 0.0241(15) Uani 1 1 d .
OW5 O 0.3511(5) 1.1617(4) 0.7704(4) 0.0273(15) Uani 1 1 d .
OW6 O 0.8258(6) 0.3538(5) 0.8510(5) 0.052(2) Uani 1 1 d .
OW7 O 0.6043(5) 1.1984(4) 0.6341(4) 0.0233(14) Uani 1 1 d .
OW8 O 0.5937(5) 0.3459(5) 0.7917(4) 0.0312(16) Uani 1 1 d .
OW9 O 1.0047(5) 0.7479(5) 1.0963(4) 0.0348(17) Uani 1 1 d .
OW13 O 0.5220(6) 0.7132(5) 1.0838(4) 0.049(2) Uani 1 1 d .
OW14 O 0.5297(14) 1.115(2) 0.9917(12) 0.331(16) Uani 1 1 d .
OW15 O 0.4306(18) 0.8461(15) 0.8418(13) 0.083(7) Uiso 0.50 1 d P
OW16 O 0.3765(10) 0.8313(9) 0.8101(7) 0.017(3) Uiso 0.50 1 d P

loop_
_atom_site_aniso_label
_atom_site_aniso_U_11
_atom_site_aniso_U_22
_atom_site_aniso_U_33
_atom_site_aniso_U_23
_atom_site_aniso_U_13
_atom_site_aniso_U_12
Gd 0.00943(19) 0.0110(2) 0.01094(19) 0.00190(14) 0.00140(14) 0.00040(15)
P12 0.0113(11) 0.0162(12) 0.0170(11) 0.0058(9) 0.0019(9) 0.0033(9)
P11 0.0096(10) 0.0153(11) 0.0153(11) 0.0036(9) 0.0040(9) 0.0016(9)
O11 0.015(3) 0.024(3) 0.012(3) 0.004(2) 0.002(2) -0.005(3)
O12 0.010(3) 0.033(4) 0.016(3) 0.005(3) 0.002(2) 0.000(3)
O13 0.009(3) 0.019(3) 0.026(3) 0.007(3) 0.002(3) 0.001(3)
O14 0.018(3) 0.020(3) 0.019(3) 0.008(3) 0.002(3) 0.003(3)
O15 0.011(3) 0.009(3) 0.024(3) 0.004(2) -0.003(2) 0.001(2)
O16 0.007(3) 0.024(3) 0.030(3) 0.006(3) 0.006(3) 0.005(3)
C11 0.022(5) 0.017(5) 0.009(4) 0.001(3) 0.003(3) -0.007(4)
C12 0.021(5) 0.013(4) 0.020(4) 0.006(4) 0.005(4) 0.007(4)
C13 0.012(4) 0.015(4) 0.020(4) 0.008(4) 0.004(3) 0.003(3)
C14 0.007(4) 0.018(5) 0.024(5) 0.004(4) 0.006(4) 0.006(4)
C15 0.026(5) 0.014(5) 0.020(5) 0.002(4) -0.007(4) -0.003(4)
C16 0.036(6) 0.017(5) 0.014(4) 0.002(4) -0.004(4) 0.000(4)
C17 0.032(6) 0.028(6) 0.019(5) 0.007(4) 0.003(4) -0.004(5)
C18 0.041(6) 0.010(4) 0.013(4) 0.000(3) -0.005(4) -0.010(4)
N11 0.014(4) 0.008(4) 0.026(4) 0.004(3) 0.008(3) 0.002(3)
N12 0.013(3) 0.013(4) 0.007(3) -0.002(3) -0.001(3) 0.000(3)
P21 0.0115(11) 0.0162(12) 0.0162(11) 0.0059(9) 0.0005(9) -0.0025(9)
P22 0.0092(10) 0.0152(12) 0.0162(11) 0.0043(9) -0.0001(9) 0.0031(9)
O21 0.021(3) 0.011(3) 0.013(3) 0.002(2) 0.006(2) -0.007(2)
O22 0.006(3) 0.033(4) 0.014(3) 0.009(3) 0.003(2) 0.004(3)
O23 0.012(3) 0.025(3) 0.015(3) 0.010(3) 0.002(2) 0.004(3)
O24 0.015(3) 0.014(3) 0.015(3) 0.005(2) -0.005(2) -0.002(2)
O25 0.008(3) 0.020(3) 0.021(3) 0.012(3) -0.001(2) -0.002(2)
O26 0.010(3) 0.024(3) 0.019(3) 0.000(3) 0.004(2) 0.004(3)
C21 0.008(4) 0.021(5) 0.020(4) 0.007(4) 0.007(3) -0.005(3)
C22 0.017(4) 0.024(5) 0.015(4) 0.008(4) 0.002(4) -0.002(4)
C23 0.022(5) 0.012(4) 0.016(4) 0.003(3) 0.002(4) 0.001(4)
C24 0.008(4) 0.022(5) 0.019(4) 0.008(4) 0.001(3) 0.005(4)
C25 0.022(5) 0.019(5) 0.013(4) 0.005(4) 0.001(4) 0.009(4)
C26 0.021(5) 0.036(6) 0.006(4) 0.001(4) 0.003(4) -0.005(4)
C27 0.018(5) 0.024(5) 0.018(4) 0.012(4) 0.000(4) 0.000(4)
C28 0.010(4) 0.018(5) 0.027(5) 0.009(4) 0.005(4) 0.004(4)
N21 0.019(4) 0.018(4) 0.008(3) 0.005(3) 0.002(3) -0.001(3)
N22 0.003(3) 0.019(4) 0.013(3) -0.001(3) -0.004(3) -0.002(3)
C10 0.018(4) 0.010(4) 0.010(4) 0.005(3) 0.005(3) 0.006(3)
N101 0.011(4) 0.025(4) 0.019(4) 0.013(3) 0.002(3) 0.003(3)
N102 0.008(3) 0.020(4) 0.029(4) 0.010(3) 0.009(3) -0.003(3)
N103 0.014(4) 0.028(4) 0.015(4) 0.008(3) 0.004(3) 0.001(3)
C20 0.008(4) 0.019(5) 0.014(4) 0.004(3) -0.001(3) -0.003(3)
N201 0.015(4) 0.041(5) 0.020(4) 0.022(4) -0.003(3) -0.004(4)
N202 0.015(4) 0.029(4) 0.016(4) 0.011(3) 0.000(3) 0.002(3)
N203 0.011(4) 0.041(5) 0.025(4) 0.022(4) 0.002(3) 0.002(4)
C30 0.018(5) 0.016(5) 0.026(5) 0.008(4) 0.000(4) 0.004(4)
N301 0.009(3) 0.028(4) 0.023(4) 0.014(3) -0.002(3) 0.003(3)
N302 0.016(4) 0.020(4) 0.024(4) 0.009(3) 0.002(3) 0.001(3)
N303 0.010(3) 0.025(4) 0.027(4) 0.008(3) -0.002(3) 0.006(3)
C40 0.007(4) 0.019(5) 0.023(5) 0.007(4) -0.003(3) -0.007(3)
N401 0.027(4) 0.017(4) 0.018(4) 0.005(3) 0.002(3) 0.002(3)
N402 0.020(4) 0.020(4) 0.016(4) 0.000(3) -0.004(3) 0.008(3)
N403 0.034(5) 0.019(4) 0.017(4) 0.004(3) 0.001(3) 0.009(4)
OW1 0.016(3) 0.018(3) 0.019(3) 0.005(3) 0.004(3) 0.004(3)
OW2 0.021(3) 0.024(4) 0.019(3) 0.008(3) 0.002(3) -0.001(3)
OW3 0.022(4) 0.035(4) 0.018(3) 0.012(3) 0.000(3) -0.010(3)
OW4 0.029(4) 0.023(4) 0.020(3) 0.008(3) -0.006(3) 0.001(3)
OW5 0.026(4) 0.023(4) 0.031(4) 0.003(3) 0.005(3) 0.003(3)
OW6 0.034(5) 0.035(5) 0.089(6) 0.022(4) 0.002(4) -0.006(4)
OW7 0.026(4) 0.019(3) 0.025(3) 0.004(3) 0.003(3) 0.000(3)
OW8 0.029(4) 0.025(4) 0.035(4) 0.000(3) 0.005(3) -0.005(3)
OW9 0.028(4) 0.028(4) 0.045(4) 0.005(3) -0.006(3) -0.002(3)
OW13 0.046(5) 0.050(5) 0.040(4) -0.009(4) 0.013(4) -0.023(4)
OW14 0.122(15) 0.70(5) 0.26(2) 0.25(3) 0.089(13) 0.24(2)

loop_
_atom_type_symbol
_atom_type_description
_atom_type_scat_dispersion_real
_atom_type_scat_dispersion_imag
_atom_type_scat_source
C C 0.0033 0.0016 'International Tables Vol C Tables 4.2.6.8 and 6.1.1.4'
H H 0.0000 0.0000 'International Tables Vol C Tables 4.2.6.8 and 6.1.1.4'
N N 0.0061 0.0033 'International Tables Vol C Tables 4.2.6.8 and 6.1.1.4'
O O 0.0106 0.0060 'International Tables Vol C Tables 4.2.6.8 and 6.1.1.4'
P P 0.1023 0.0942 'International Tables Vol C Tables 4.2.6.8 and 6.1.1.4'
Gd Gd -0.1653 3.9035 'International Tables Vol C Tables 4.2.6.8 and 6.1.1.4'

loop_
_geom_angle_atom_site_label_1
_geom_angle_atom_site_label_2
_geom_angle_atom_site_label_3
_geom_angle
O21 Gd O15 81.16(19)
O21 Gd O13 167.37(19)
O15 Gd O13 111.5(2)
O21 Gd O24 90.63(19)
O15 Gd O24 171.34(19)
O13 Gd O24 76.73(19)
O21 Gd N11 75.5(2)
O15 Gd N11 99.6(2)
O13 Gd N11 100.8(2)
O24 Gd N11 75.53(19)
O21 Gd N22 109.6(2)
O15 Gd N22 73.50(19)
O13 Gd N22 75.93(19)
O24 Gd N22 112.21(19)
N11 Gd N22 170.2(2)
O21 Gd N21 66.77(19)
O15 Gd N21 109.4(2)
O13 Gd N21 107.96(19)
O24 Gd N21 69.4(2)
N11 Gd N21 127.0(2)
N22 Gd N21 62.6(2)
O21 Gd N12 120.11(18)
O15 Gd N12 68.06(19)
O13 Gd N12 66.49(19)
O24 Gd N12 114.50(19)
N11 Gd N12 61.7(2)
N22 Gd N12 108.8(2)
N21 Gd N12 171.15(18)
O14 P12 O16 112.8(3)
O14 P12 O15 111.5(3)
O16 P12 O15 111.8(3)
O14 P12 C12 110.4(4)
O16 P12 C12 106.3(3)
O15 P12 C12 103.5(4)
O11 P11 O12 113.3(3)
O11 P11 O13 113.0(3)
O12 P11 O13 111.0(3)
O11 P11 C11 106.8(3)
O12 P11 C11 109.0(4)
O13 P11 C11 103.1(3)
P11 O13 Gd 132.2(3)
P12 O15 Gd 132.3(3)
N12 C11 P11 111.0(6)
N12 C12 P12 112.1(5)
N12 C13 C14 111.0(7)
N11 C14 C15 121.9(8)
N11 C14 C13 117.3(7)
C15 C14 C13 120.8(8)
C16 C15 C14 119.1(8)
C15 C16 C17 120.3(8)
C18 C17 C16 116.4(8)
N11 C18 C17 125.0(8)
C18 N11 C14 117.2(7)
C18 N11 Gd 120.5(5)
C14 N11 Gd 121.7(5)
C12 N12 C13 111.4(6)
C12 N12 C11 110.2(6)
C13 N12 C11 109.0(6)
C12 N12 Gd 109.0(5)
C13 N12 Gd 108.7(5)
C11 N12 Gd 108.4(4)
O22 P21 O23 111.5(3)
O22 P21 O21 112.3(3)
O23 P21 O21 112.3(3)
O22 P21 C22 106.8(4)
O23 P21 C22 110.2(4)
O21 P21 C22 103.3(4)
O25 P22 O24 113.7(3)
O25 P22 O26 110.3(3)
O24 P22 O26 112.0(3)
O25 P22 C21 105.3(4)
O24 P22 C21 103.2(4)
O26 P22 C21 111.9(3)
P21 O21 Gd 131.2(3)
P22 O24 Gd 130.0(3)
N21 C21 P22 113.2(6)
N21 C22 P21 110.0(5)
N21 C23 C24 111.7(6)
N22 C24 C25 123.3(8)
N22 C24 C23 116.7(7)
C25 C24 C23 119.8(8)
C24 C25 C26 118.0(8)
C27 C26 C25 118.9(8)
C28 C27 C26 118.1(8)
N22 C28 C27 124.9(8)
C21 N21 C23 108.8(6)
C21 N21 C22 111.1(6)
C23 N21 C22 110.8(6)
C21 N21 Gd 109.9(5)
C23 N21 Gd 110.0(5)
C22 N21 Gd 106.2(5)
C28 N22 C24 116.7(7)
C28 N22 Gd 121.4(5)
C24 N22 Gd 121.6(5)
N102 C10 N101 119.8(7)
N102 C10 N103 119.9(7)
N101 C10 N103 120.3(7)
N202 C20 N201 120.0(7)
N202 C20 N203 120.3(7)
N201 C20 N203 119.7(7)
N303 C30 N301 121.4(8)
N303 C30 N302 120.4(8)
N301 C30 N302 118.2(8)
N401 C40 N403 119.5(8)
N401 C40 N402 121.9(8)
N403 C40 N402 118.5(8)
N53 C50 N52 120.1(4)
N53 C50 N51 119.4(4)
N52 C50 N51 120.5(4)

loop_
_geom_bond_atom_site_label_1
_geom_bond_atom_site_label_2
_geom_bond_distance
Gd O21 2.308(5)
Gd O15 2.316(5)
Gd O13 2.328(5)
Gd O24 2.347(5)
Gd N11 2.592(7)
Gd N22 2.634(6)
Gd N21 2.744(7)
Gd N12 2.764(7)
P12 O14 1.520(6)
P12 O16 1.532(6)
P12 O15 1.534(6)
P12 C12 1.820(9)
P11 O11 1.510(5)
P11 O12 1.522(6)
P11 O13 1.554(6)
P11 C11 1.818(8)
C11 N12 1.497(9)
C12 N12 1.468(9)
C13 N12 1.474(10)
C13 C14 1.513(11)
C14 N11 1.356(10)
C14 C15 1.388(11)
C15 C16 1.348(12)
C16 C17 1.391(12)
C17 C18 1.384(11)
C18 N11 1.312(10)
P21 O22 1.509(6)
P21 O23 1.513(6)
P21 O21 1.524(6)
P21 C22 1.819(8)
P22 O25 1.525(6)
P22 O24 1.526(6)
P22 O26 1.528(5)
P22 C21 1.806(8)
C21 N21 1.485(10)
C22 N21 1.496(10)
C23 N21 1.486(9)
C23 C24 1.498(11)
C24 N22 1.356(10)
C24 C25 1.398(11)
C25 C26 1.418(11)
C26 C27 1.388(11)
C27 C28 1.387(11)
C28 N22 1.340(10)
C10 N102 1.311(9)
C10 N101 1.327(10)
C10 N103 1.328(10)
C20 N202 1.329(10)
C20 N201 1.340(10)
C20 N203 1.341(10)
C30 N303 1.320(10)
C30 N301 1.332(10)
C30 N302 1.344(10)
C40 N401 1.318(10)
C40 N403 1.322(10)
C40 N402 1.331(10)
C50 N53 1.349(4)
C50 N52 1.350(4)
C50 N51 1.355(4)
OW15 OW16 0.78(2)
